data_7008478
loop_
_publ_author_name
'Bishop, Michael M.'
'Lindoy, Leonard F.'
'Parkin, Andrew'
'Turner, Peter'

_publ_section_title
;
 Towards a system for the systematic structural study of intermolecular
 interactions in crystals of transition metal complexes.
;
_journal_issue 15
_journal_name_full 'Dalton transactions (Cambridge, England : 2003)'
_journal_page_first 2563
_journal_page_last 2571
_journal_paper_doi 10.1039/b503381k
_journal_year 2005
_chemical_formula_sum 'C40 H48 Cu N10 O4 S2'
_chemical_formula_weight 860.54
_chemical_name_systematic
;
?
;
_space_group_IT_number 2
_symmetry_cell_setting triclinic
_symmetry_Int_Tables_number 2
_symmetry_space_group_name_Hall '-P 1'
_symmetry_space_group_name_H-M 'P -1'
_atom_sites_solution_hydrogens geom
_atom_sites_solution_primary direct
_atom_sites_solution_secondary difmap
_audit_creation_method SHELXL-97
_cell_angle_alpha 74.218(4)
_cell_angle_beta 71.368(4)
_cell_angle_gamma 66.793(4)
_cell_formula_units_Z 1
_cell_length_a 9.992(3)
_cell_length_b 10.823(3)
_cell_length_c 11.164(3)
_cell_measurement_reflns_used 1002
_cell_measurement_temperature 150(2)
_cell_measurement_theta_max 27.997
_cell_measurement_theta_min 3.344
_cell_volume 1036.6(5)
_computing_cell_refinement 'SAINT (Bruker,1995)'
_computing_data_collection 'SMART (Bruker,1995)'
_computing_data_reduction 'SAINT and XPREP (Bruker 1995)'
_computing_molecular_graphics
;
xtal 3.6 (Hall,du Boulay, D.J. & Olthof-Hazekamp, R. 1999)
ORTEPII (Johnson,C.K., 1976).
WinGX (Farrugia, 1999)
;
_computing_structure_refinement 'SHELXL-97 (Sheldrick, 1997)'
_computing_structure_solution 'SIR97 (Altomare, et. al. 1997)'
_diffrn_ambient_temperature 150(2)
_diffrn_crystal_treatment
;
attached with Exxon Paratone N, to a short length
of fibre supported on a thin piece of copper wire
inserted in a copper mounting pin. The crystal was
quenched in a cold nitrogen gas stream from an
Oxford Cryosystems Cryostream.
;
_diffrn_measured_fraction_theta_full 0.886
_diffrn_measured_fraction_theta_max 0.886
_diffrn_measurement_device_type 'Bruker SMART 1000 CCD'
_diffrn_measurement_method \w
_diffrn_radiation_monochromator graphite
_diffrn_radiation_source 'sealed tube'
_diffrn_radiation_type MoK\a
_diffrn_radiation_wavelength 0.71073
_diffrn_reflns_av_R_equivalents 0.0287
_diffrn_reflns_av_sigmaI/netI 0.0305
_diffrn_reflns_limit_h_max 13
_diffrn_reflns_limit_h_min -12
_diffrn_reflns_limit_k_max 14
_diffrn_reflns_limit_k_min -13
_diffrn_reflns_limit_l_max 14
_diffrn_reflns_limit_l_min -14
_diffrn_reflns_number 9526
_diffrn_reflns_theta_full 28.18
_diffrn_reflns_theta_max 28.18
_diffrn_reflns_theta_min 1.95
_diffrn_standards_decay_% 0.2
_diffrn_standards_number 110
_exptl_absorpt_coefficient_mu 0.681
_exptl_absorpt_correction_T_max 0.961
_exptl_absorpt_correction_T_min 0.812
_exptl_absorpt_correction_type gaussian
_exptl_absorpt_process_details
;
Gaussian (Coppens et al., 1965)
XPREP (Bruker, 1995)
;
_exptl_crystal_colour purple
_exptl_crystal_density_diffrn 1.378
_exptl_crystal_density_method 'not measured'
_exptl_crystal_description blade
_exptl_crystal_F_000 451
_exptl_crystal_size_max 0.278
_exptl_crystal_size_mid 0.216
_exptl_crystal_size_min 0.069
_refine_diff_density_max 0.410
_refine_diff_density_min -0.468
_refine_diff_density_rms 0.060
_refine_ls_extinction_method none
_refine_ls_goodness_of_fit_ref 1.197
_refine_ls_hydrogen_treatment mixed
_refine_ls_matrix_type full
_refine_ls_number_parameters 271
_refine_ls_number_reflns 4527
_refine_ls_number_restraints 2
_refine_ls_restrained_S_all 1.198
_refine_ls_R_factor_all 0.0418
_refine_ls_R_factor_gt 0.0355
_refine_ls_shift/su_max 0.002
_refine_ls_shift/su_mean 0.000
_refine_ls_structure_factor_coef Fsqd
_refine_ls_weighting_details 'calc w=1/[\s^2^(Fo^2^)+(0.03P)^2^+0.5P] where P=(Fo^2^+2Fc^2^)/3'
_refine_ls_weighting_scheme calc
_refine_ls_wR_factor_gt 0.0855
_refine_ls_wR_factor_ref 0.0875
_reflns_number_gt 3899
_reflns_number_total 4521
_reflns_threshold_expression 2sigma(I)
_cod_data_source_file b503381k.txt
_cod_data_source_block 4a
_cod_original_sg_symbol_H-M 'P -1 '
_cod_database_code 7008478

loop_
_symmetry_equiv_pos_as_xyz
'x, y, z'
'-x, -y, -z'

loop_
_atom_site_label
_atom_site_type_symbol
_atom_site_fract_x
_atom_site_fract_y
_atom_site_fract_z
_atom_site_U_iso_or_equiv
_atom_site_adp_type
_atom_site_occupancy
_atom_site_symmetry_multiplicity
_atom_site_calc_flag
_atom_site_refinement_flags
_atom_site_disorder_assembly
_atom_site_disorder_group
Cu1 Cu 0.0000 0.5000 0.5000 0.01757(10) Uani 1 2 d S . .
O1 O 0.04930(16) 0.20107(14) 0.72666(14) 0.0267(3) Uani 1 1 d . . .
N1 N 0.12200(18) 0.39206(16) 0.63413(14) 0.0177(3) Uani 1 1 d . . .
N2 N 0.28828(19) 0.34929(17) 0.75100(16) 0.0203(4) Uani 1 1 d D . .
N3 N 0.25927(18) 0.54626(16) 0.60516(15) 0.0185(3) Uani 1 1 d . . .
N4 N 0.0798(2) 0.64023(17) 0.47781(17) 0.0236(4) Uani 1 1 d D . .
N5 N 0.23303(19) 0.75465(17) 0.47931(15) 0.0224(4) Uani 1 1 d . . .
C1 C 0.1242(2) 0.2719(2) 0.71556(18) 0.0198(4) Uani 1 1 d . . .
C2 C 0.2371(2) 0.23325(19) 0.79906(18) 0.0186(4) Uani 1 1 d . . .
C3 C 0.2227(2) 0.43679(19) 0.65774(17) 0.0174(4) Uani 1 1 d . . .
C4 C 0.1868(2) 0.64460(19) 0.51886(17) 0.0180(4) Uani 1 1 d . . .
C5 C 0.3612(3) 0.7555(2) 0.5146(2) 0.0321(5) Uani 1 1 d . . .
H5A H 0.3295 0.7766 0.6015 0.048 Uiso 1 1 calc R . .
H5B H 0.4005 0.8249 0.4542 0.048 Uiso 1 1 calc R . .
H5C H 0.4396 0.6658 0.5119 0.048 Uiso 1 1 calc R . .
C6 C 0.1566(2) 0.8758(2) 0.39913(19) 0.0246(4) Uani 1 1 d . . .
H6A H 0.1847 0.8585 0.3112 0.037 Uiso 1 1 calc R . .
H6B H 0.1856 0.9522 0.3996 0.037 Uiso 1 1 calc R . .
H6C H 0.0478 0.8984 0.4325 0.037 Uiso 1 1 calc R . .
C7 C 0.3683(2) 0.10087(19) 0.77417(17) 0.0190(4) Uani 1 1 d . . .
C8 C 0.3849(2) 0.0230(2) 0.6873(2) 0.0279(5) Uani 1 1 d . . .
H8 H 0.3091 0.0475 0.6427 0.033 Uiso 1 1 calc R . .
C9 C 0.5126(3) -0.0916(2) 0.6650(2) 0.0333(5) Uani 1 1 d . . .
H9 H 0.5236 -0.1439 0.6044 0.040 Uiso 1 1 calc R . .
C10 C 0.6233(2) -0.1299(2) 0.7299(2) 0.0280(5) Uani 1 1 d . . .
H10 H 0.7099 -0.2081 0.7144 0.034 Uiso 1 1 calc R . .
C11 C 0.6063(2) -0.0526(2) 0.81795(19) 0.0250(4) Uani 1 1 d . . .
H11 H 0.6812 -0.0784 0.8638 0.030 Uiso 1 1 calc R . .
C12 C 0.4805(2) 0.0618(2) 0.83920(18) 0.0224(4) Uani 1 1 d . . .
H12 H 0.4705 0.1146 0.8990 0.027 Uiso 1 1 calc R . .
C13 C 0.1524(2) 0.22405(19) 0.94056(18) 0.0187(4) Uani 1 1 d . . .
C14 C 0.1065(2) 0.1114(2) 1.00045(19) 0.0221(4) Uani 1 1 d . . .
H14 H 0.1304 0.0409 0.9539 0.027 Uiso 1 1 calc R . .
C15 C 0.0258(2) 0.1014(2) 1.1278(2) 0.0266(5) Uani 1 1 d . . .
H15 H -0.0056 0.0246 1.1679 0.032 Uiso 1 1 calc R . .
C16 C -0.0085(2) 0.2036(2) 1.1959(2) 0.0304(5) Uani 1 1 d . . .
H16 H -0.0639 0.1973 1.2828 0.036 Uiso 1 1 calc R . .
C17 C 0.0378(3) 0.3149(2) 1.1376(2) 0.0320(5) Uani 1 1 d . . .
H17 H 0.0146 0.3847 1.1849 0.038 Uiso 1 1 calc R . .
C18 C 0.1184(2) 0.3257(2) 1.0101(2) 0.0255(4) Uani 1 1 d . . .
H18 H 0.1500 0.4024 0.9707 0.031 Uiso 1 1 calc R . .
S1 S 0.62829(7) 0.34845(6) 0.84864(6) 0.03627(15) Uani 1 1 d . . .
O2 O 0.46016(18) 0.39856(17) 0.88941(16) 0.0357(4) Uani 1 1 d . . .
C19 C 0.6927(3) 0.2815(3) 0.9920(3) 0.0550(8) Uani 1 1 d . . .
H19A H 0.6534 0.3530 1.0448 0.082 Uiso 1 1 calc R . .
H19B H 0.8026 0.2497 0.9705 0.082 Uiso 1 1 calc R . .
H19C H 0.6576 0.2051 1.0397 0.082 Uiso 1 1 calc R . .
C20 C 0.6852(3) 0.4952(3) 0.8029(3) 0.0510(7) Uani 1 1 d . . .
H20A H 0.6489 0.5529 0.7276 0.077 Uiso 1 1 calc R . .
H20B H 0.7950 0.4663 0.7822 0.077 Uiso 1 1 calc R . .
H20C H 0.6431 0.5469 0.8739 0.077 Uiso 1 1 calc R . .
H2N H 0.342(2) 0.365(2) 0.781(2) 0.025(6) Uiso 1 1 d D . .
H4N H 0.053(2) 0.701(2) 0.4257(19) 0.017(6) Uiso 1 1 d D . .

loop_
_atom_site_aniso_label
_atom_site_aniso_U_11
_atom_site_aniso_U_22
_atom_site_aniso_U_33
_atom_site_aniso_U_23
_atom_site_aniso_U_13
_atom_site_aniso_U_12
Cu1 0.02066(18) 0.01675(18) 0.01807(17) 0.00223(12) -0.00929(13) -0.00888(14)
O1 0.0311(8) 0.0251(8) 0.0316(8) 0.0115(6) -0.0202(6) -0.0182(7)
N1 0.0200(8) 0.0179(8) 0.0182(8) 0.0038(6) -0.0094(6) -0.0101(7)
N2 0.0236(9) 0.0223(9) 0.0206(8) 0.0046(7) -0.0130(7) -0.0128(7)
N3 0.0215(8) 0.0200(8) 0.0172(8) 0.0028(6) -0.0081(6) -0.0113(7)
N4 0.0323(10) 0.0168(9) 0.0272(9) 0.0094(7) -0.0191(8) -0.0130(8)
N5 0.0307(10) 0.0222(9) 0.0210(8) 0.0053(7) -0.0123(7) -0.0170(8)
C1 0.0194(10) 0.0204(10) 0.0203(9) 0.0022(8) -0.0093(8) -0.0077(8)
C2 0.0207(10) 0.0180(9) 0.0194(9) 0.0050(7) -0.0106(8) -0.0097(8)
C3 0.0170(9) 0.0200(9) 0.0157(9) -0.0013(7) -0.0047(7) -0.0071(8)
C4 0.0213(10) 0.0190(9) 0.0146(9) -0.0002(7) -0.0042(7) -0.0098(8)
C5 0.0343(13) 0.0369(13) 0.0360(12) 0.0049(10) -0.0150(10) -0.0254(11)
C6 0.0318(12) 0.0183(10) 0.0254(10) 0.0010(8) -0.0083(9) -0.0121(9)
C7 0.0192(10) 0.0204(10) 0.0172(9) 0.0040(7) -0.0061(7) -0.0099(8)
C8 0.0283(11) 0.0307(12) 0.0318(11) -0.0054(9) -0.0155(9) -0.0106(9)
C9 0.0354(13) 0.0326(12) 0.0408(13) -0.0148(10) -0.0133(10) -0.0115(10)
C10 0.0252(11) 0.0230(11) 0.0340(12) -0.0035(9) -0.0083(9) -0.0064(9)
C11 0.0211(10) 0.0294(11) 0.0234(10) 0.0016(8) -0.0102(8) -0.0077(9)
C12 0.0231(10) 0.0269(11) 0.0190(9) -0.0023(8) -0.0091(8) -0.0083(8)
C13 0.0148(9) 0.0188(9) 0.0202(9) 0.0040(7) -0.0100(7) -0.0033(7)
C14 0.0224(10) 0.0229(10) 0.0222(10) 0.0033(8) -0.0117(8) -0.0086(8)
C15 0.0233(11) 0.0295(11) 0.0259(11) 0.0078(9) -0.0110(9) -0.0121(9)
C16 0.0224(11) 0.0354(12) 0.0231(10) 0.0007(9) -0.0029(8) -0.0049(9)
C17 0.0319(12) 0.0243(11) 0.0300(11) -0.0061(9) -0.0057(9) 0.0004(9)
C18 0.0253(11) 0.0171(10) 0.0277(11) 0.0025(8) -0.0081(9) -0.0035(8)
S1 0.0311(3) 0.0362(3) 0.0453(4) -0.0194(3) -0.0038(3) -0.0111(3)
O2 0.0296(9) 0.0437(10) 0.0414(9) -0.0122(8) -0.0135(7) -0.0131(7)
C19 0.0345(15) 0.0490(17) 0.074(2) 0.0007(15) -0.0272(14) -0.0026(13)
C20 0.0447(16) 0.0499(17) 0.0582(17) -0.0146(14) 0.0046(13) -0.0253(14)

loop_
_atom_type_symbol
_atom_type_description
_atom_type_scat_dispersion_real
_atom_type_scat_dispersion_imag
_atom_type_scat_source
C C 0.0033 0.0016 'International Tables Vol C Tables 4.2.6.8 and 6.1.1.4'
H H 0.0000 0.0000 'International Tables Vol C Tables 4.2.6.8 and 6.1.1.4'
N N 0.0061 0.0033 'International Tables Vol C Tables 4.2.6.8 and 6.1.1.4'
O O 0.0106 0.0060 'International Tables Vol C Tables 4.2.6.8 and 6.1.1.4'
S S 0.1246 0.1234 'International Tables Vol C Tables 4.2.6.8 and 6.1.1.4'
Cu Cu 0.3201 1.2651 'International Tables Vol C Tables 4.2.6.8 and 6.1.1.4'

loop_
_geom_angle_atom_site_label_1
_geom_angle_atom_site_label_2
_geom_angle_atom_site_label_3
_geom_angle
_geom_angle_site_symmetry_1
_geom_angle_site_symmetry_3
_geom_angle_publ_flag
N4 Cu1 N4 180.00(11) 2_566 . ?
N4 Cu1 N1 87.48(7) 2_566 2_566 ?
N4 Cu1 N1 92.52(7) . 2_566 ?
N4 Cu1 N1 92.52(7) 2_566 . ?
N4 Cu1 N1 87.48(7) . . ?
N1 Cu1 N1 180.0 2_566 . ?
C1 N1 C3 107.07(15) . . ?
C1 N1 Cu1 130.62(12) . . ?
C3 N1 Cu1 122.30(12) . . ?
C3 N2 C2 111.91(16) . . ?
C3 N2 H2N 123.2(16) . . ?
C2 N2 H2N 124.6(16) . . ?
C3 N3 C4 121.03(16) . . ?
C4 N4 Cu1 132.38(14) . . ?
C4 N4 H4N 113.6(16) . . ?
Cu1 N4 H4N 113.1(16) . . ?
C4 N5 C6 120.85(16) . . ?
C4 N5 C5 121.52(17) . . ?
C6 N5 C5 117.63(16) . . ?
O1 C1 N1 127.49(17) . . ?
O1 C1 C2 122.16(16) . . ?
N1 C1 C2 110.34(15) . . ?
N2 C2 C13 113.60(16) . . ?
N2 C2 C7 110.46(16) . . ?
C13 C2 C7 111.22(15) . . ?
N2 C2 C1 99.34(14) . . ?
C13 C2 C1 108.85(15) . . ?
C7 C2 C1 112.89(16) . . ?
N3 C3 N2 118.42(17) . . ?
N3 C3 N1 130.24(17) . . ?
N2 C3 N1 111.33(16) . . ?
N4 C4 N5 121.02(17) . . ?
N4 C4 N3 125.70(17) . . ?
N5 C4 N3 113.25(16) . . ?
N5 C5 H5A 109.5 . . ?
N5 C5 H5B 109.5 . . ?
H5A C5 H5B 109.5 . . ?
N5 C5 H5C 109.5 . . ?
H5A C5 H5C 109.5 . . ?
H5B C5 H5C 109.5 . . ?
N5 C6 H6A 109.5 . . ?
N5 C6 H6B 109.5 . . ?
H6A C6 H6B 109.5 . . ?
N5 C6 H6C 109.5 . . ?
H6A C6 H6C 109.5 . . ?
H6B C6 H6C 109.5 . . ?
C8 C7 C12 118.73(19) . . ?
C8 C7 C2 124.01(17) . . ?
C12 C7 C2 117.18(17) . . ?
C7 C8 C9 120.17(19) . . ?
C7 C8 H8 119.9 . . ?
C9 C8 H8 119.9 . . ?
C10 C9 C8 120.8(2) . . ?
C10 C9 H9 119.6 . . ?
C8 C9 H9 119.6 . . ?
C9 C10 C11 119.1(2) . . ?
C9 C10 H10 120.4 . . ?
C11 C10 H10 120.4 . . ?
C12 C11 C10 120.14(19) . . ?
C12 C11 H11 119.9 . . ?
C10 C11 H11 119.9 . . ?
C11 C12 C7 121.00(19) . . ?
C11 C12 H12 119.5 . . ?
C7 C12 H12 119.5 . . ?
C18 C13 C14 119.20(18) . . ?
C18 C13 C2 121.79(17) . . ?
C14 C13 C2 118.99(17) . . ?
C15 C14 C13 120.57(19) . . ?
C15 C14 H14 119.7 . . ?
C13 C14 H14 119.7 . . ?
C16 C15 C14 119.8(2) . . ?
C16 C15 H15 120.1 . . ?
C14 C15 H15 120.1 . . ?
C17 C16 C15 120.0(2) . . ?
C17 C16 H16 120.0 . . ?
C15 C16 H16 120.0 . . ?
C16 C17 C18 120.5(2) . . ?
C16 C17 H17 119.8 . . ?
C18 C17 H17 119.8 . . ?
C13 C18 C17 119.93(19) . . ?
C13 C18 H18 120.0 . . ?
C17 C18 H18 120.0 . . ?
O2 S1 C19 106.27(12) . . ?
O2 S1 C20 106.89(12) . . ?
C19 S1 C20 96.92(15) . . ?
S1 C19 H19A 109.5 . . ?
S1 C19 H19B 109.5 . . ?
H19A C19 H19B 109.5 . . ?
S1 C19 H19C 109.5 . . ?
H19A C19 H19C 109.5 . . ?
H19B C19 H19C 109.5 . . ?
S1 C20 H20A 109.5 . . ?
S1 C20 H20B 109.5 . . ?
H20A C20 H20B 109.5 . . ?
S1 C20 H20C 109.5 . . ?
H20A C20 H20C 109.5 . . ?
H20B C20 H20C 109.5 . . ?

loop_
_geom_bond_atom_site_label_1
_geom_bond_atom_site_label_2
_geom_bond_distance
_geom_bond_site_symmetry_2
_geom_bond_publ_flag
Cu1 N4 1.9034(17) 2_566 ?
Cu1 N4 1.9034(17) . ?
Cu1 N1 2.0459(15) 2_566 ?
Cu1 N1 2.0459(15) . ?
O1 C1 1.227(2) . ?
N1 C1 1.366(2) . ?
N1 C3 1.393(2) . ?
N2 C3 1.349(2) . ?
N2 C2 1.446(2) . ?
N2 H2N 0.806(19) . ?
N3 C3 1.307(2) . ?
N3 C4 1.366(2) . ?
N4 C4 1.312(2) . ?
N4 H4N 0.773(18) . ?
N5 C4 1.358(2) . ?
N5 C6 1.454(2) . ?
N5 C5 1.459(3) . ?
C1 C2 1.550(3) . ?
C2 C13 1.532(3) . ?
C2 C7 1.534(3) . ?
C5 H5A 0.9800 . ?
C5 H5B 0.9800 . ?
C5 H5C 0.9800 . ?
C6 H6A 0.9800 . ?
C6 H6B 0.9800 . ?
C6 H6C 0.9800 . ?
C7 C8 1.383(3) . ?
C7 C12 1.394(3) . ?
C8 C9 1.395(3) . ?
C8 H8 0.9500 . ?
C9 C10 1.381(3) . ?
C9 H9 0.9500 . ?
C10 C11 1.387(3) . ?
C10 H10 0.9500 . ?
C11 C12 1.383(3) . ?
C11 H11 0.9500 . ?
C12 H12 0.9500 . ?
C13 C18 1.389(3) . ?
C13 C14 1.395(3) . ?
C14 C15 1.391(3) . ?
C14 H14 0.9500 . ?
C15 C16 1.382(3) . ?
C15 H15 0.9500 . ?
C16 C17 1.382(3) . ?
C16 H16 0.9500 . ?
C17 C18 1.393(3) . ?
C17 H17 0.9500 . ?
C18 H18 0.9500 . ?
S1 O2 1.5004(17) . ?
S1 C19 1.778(3) . ?
S1 C20 1.787(3) . ?
C19 H19A 0.9800 . ?
C19 H19B 0.9800 . ?
C19 H19C 0.9800 . ?
C20 H20A 0.9800 . ?
C20 H20B 0.9800 . ?
C20 H20C 0.9800 . ?

loop_
_geom_hbond_atom_site_label_D
_geom_hbond_atom_site_label_H
_geom_hbond_atom_site_label_A
_geom_hbond_distance_DH
_geom_hbond_distance_HA
_geom_hbond_distance_DA
_geom_hbond_angle_DHA
_geom_hbond_site_symmetry_A
N2 H2N O2 0.806(19) 2.115(19) 2.913(2) 171(2) .
N4 H4N O1 0.773(18) 2.084(19) 2.798(2) 154(2) 2_566

loop_
_geom_torsion_atom_site_label_1
_geom_torsion_atom_site_label_2
_geom_torsion_atom_site_label_3
_geom_torsion_atom_site_label_4
_geom_torsion
_geom_torsion_site_symmetry_1
_geom_torsion_site_symmetry_2
_geom_torsion_site_symmetry_3
_geom_torsion_site_symmetry_4
_geom_torsion_publ_flag
N4 Cu1 N1 C1 -6.59(18) 2_566 . . . ?
N4 Cu1 N1 C1 173.41(18) . . . . ?
N1 Cu1 N1 C1 48(100) 2_566 . . . ?
N4 Cu1 N1 C3 174.21(15) 2_566 . . . ?
N4 Cu1 N1 C3 -5.79(15) . . . . ?
N1 Cu1 N1 C3 -131(100) 2_566 . . . ?
N4 Cu1 N4 C4 176(100) 2_566 . . . ?
N1 Cu1 N4 C4 -169.8(2) 2_566 . . . ?
N1 Cu1 N4 C4 10.2(2) . . . . ?
C3 N1 C1 O1 178.5(2) . . . . ?
Cu1 N1 C1 O1 -0.8(3) . . . . ?
C3 N1 C1 C2 -0.6(2) . . . . ?
Cu1 N1 C1 C2 -179.91(13) . . . . ?
C3 N2 C2 C13 -116.34(18) . . . . ?
C3 N2 C2 C7 117.89(17) . . . . ?
C3 N2 C2 C1 -0.9(2) . . . . ?
O1 C1 C2 N2 -178.26(19) . . . . ?
N1 C1 C2 N2 0.9(2) . . . . ?
O1 C1 C2 C13 -59.3(2) . . . . ?
N1 C1 C2 C13 119.93(17) . . . . ?
O1 C1 C2 C7 64.7(2) . . . . ?
N1 C1 C2 C7 -116.06(18) . . . . ?
C4 N3 C3 N2 -173.92(17) . . . . ?
C4 N3 C3 N1 5.6(3) . . . . ?
C2 N2 C3 N3 -179.72(17) . . . . ?
C2 N2 C3 N1 0.7(2) . . . . ?
C1 N1 C3 N3 -179.6(2) . . . . ?
Cu1 N1 C3 N3 -0.2(3) . . . . ?
C1 N1 C3 N2 0.0(2) . . . . ?
Cu1 N1 C3 N2 179.37(12) . . . . ?
Cu1 N4 C4 N5 173.66(15) . . . . ?
Cu1 N4 C4 N3 -8.3(3) . . . . ?
C6 N5 C4 N4 5.4(3) . . . . ?
C5 N5 C4 N4 -174.14(19) . . . . ?
C6 N5 C4 N3 -172.85(17) . . . . ?
C5 N5 C4 N3 7.6(3) . . . . ?
C3 N3 C4 N4 -1.7(3) . . . . ?
C3 N3 C4 N5 176.48(17) . . . . ?
N2 C2 C7 C8 -110.6(2) . . . . ?
C13 C2 C7 C8 122.3(2) . . . . ?
C1 C2 C7 C8 -0.4(3) . . . . ?
N2 C2 C7 C12 66.1(2) . . . . ?
C13 C2 C7 C12 -61.0(2) . . . . ?
C1 C2 C7 C12 176.31(16) . . . . ?
C12 C7 C8 C9 -0.6(3) . . . . ?
C2 C7 C8 C9 176.05(19) . . . . ?
C7 C8 C9 C10 0.7(3) . . . . ?
C8 C9 C10 C11 -0.1(3) . . . . ?
C9 C10 C11 C12 -0.6(3) . . . . ?
C10 C11 C12 C7 0.7(3) . . . . ?
C8 C7 C12 C11 -0.1(3) . . . . ?
C2 C7 C12 C11 -176.96(18) . . . . ?
N2 C2 C13 C18 5.4(3) . . . . ?
C7 C2 C13 C18 130.72(19) . . . . ?
C1 C2 C13 C18 -104.3(2) . . . . ?
N2 C2 C13 C14 -175.60(16) . . . . ?
C7 C2 C13 C14 -50.2(2) . . . . ?
C1 C2 C13 C14 74.8(2) . . . . ?
C18 C13 C14 C15 0.8(3) . . . . ?
C2 C13 C14 C15 -178.25(17) . . . . ?
C13 C14 C15 C16 -0.3(3) . . . . ?
C14 C15 C16 C17 -0.3(3) . . . . ?
C15 C16 C17 C18 0.4(3) . . . . ?
C14 C13 C18 C17 -0.7(3) . . . . ?
C2 C13 C18 C17 178.35(18) . . . . ?
C16 C17 C18 C13 0.1(3) . . . . ?
